data_4115329
loop_
_publ_author_name
'Brenden Carlsen'
'Gregory D. Phelan'
'Werner Kaminsky'
'Larry R. Dalton'
'Xuezhong Jiang'
'Sen Liu'
'Alex K-Y. Jen'

_publ_contact_author
;
    Larry R. Dalton
    Department of Chemistry, Box 351700
    University of Washington
    Seattle, WA 98195
    USA
;
_publ_contact_author_email dalton@chem.washington.edu
_publ_section_title
;
 Divalent Osmium Complexes: Synthesis, Characterization, Strong Red
 Phosphorescence, and Electrophosphorescence
;
_journal_name_full 'Journal of the American Chemical Society'
_journal_page_first 14162
_journal_page_last 14172
_journal_paper_doi 10.1021/ja0176705
_journal_volume 124
_journal_year 2002
_chemical_formula_moiety 'C45 H33 As Br2 Cl3 N2 O3 Os0.50 S'
_chemical_formula_sum 'C45 H33 As Br2 Cl3 N2 O3 Os0.5 S'
_chemical_formula_weight 1117.98
_chemical_name_common Comple12
_chemical_name_systematic
; 
Comple12
;
_space_group_IT_number 18
_symmetry_cell_setting orthorhombic
_symmetry_space_group_name_Hall 'P 2 2ab'
_symmetry_space_group_name_H-M 'P 21 21 2'
_atom_sites_solution_hydrogens geom
_atom_sites_solution_primary direct
_atom_sites_solution_secondary difmap
_audit_creation_method SHELXL-97
_cell_angle_alpha 90.00
_cell_angle_beta 90.00
_cell_angle_gamma 90.00
_cell_formula_units_Z 4
_cell_length_a 14.5150(2)
_cell_length_b 26.0710(3)
_cell_length_c 11.1480(7)
_cell_measurement_reflns_used 903
_cell_measurement_temperature 130(2)
_cell_volume 4218.6(3)
_computing_cell_refinement 'HKL Scalepack (Otwinowski & Minor 1997)'
_computing_data_collection KappaCCD
_computing_data_reduction HKL2000
_computing_molecular_graphics 'maXus, Zortep'
_computing_publication_material 'SHELXL-97 (Sheldrick, 1997)'
_computing_structure_refinement 'SHELXL-97 (Sheldrick, 1997)'
_computing_structure_solution SIR97
_diffrn_ambient_temperature 130(2)
_diffrn_measured_fraction_theta_full 0.978
_diffrn_measured_fraction_theta_max 0.978
_diffrn_measurement_device_type 'Nonius KappaCCD'
_diffrn_measurement_method '\f and \w scans'
_diffrn_radiation_monochromator graphite
_diffrn_radiation_source 'fine-focus sealed tube'
_diffrn_radiation_type MoK\a
_diffrn_radiation_wavelength 0.71073
_diffrn_reflns_av_R_equivalents 0.061
_diffrn_reflns_av_sigmaI/netI 0.0984
_diffrn_reflns_limit_h_max 17
_diffrn_reflns_limit_h_min -17
_diffrn_reflns_limit_k_max 32
_diffrn_reflns_limit_k_min -32
_diffrn_reflns_limit_l_max 13
_diffrn_reflns_limit_l_min -13
_diffrn_reflns_number 8380
_diffrn_reflns_theta_full 26.37
_diffrn_reflns_theta_max 26.37
_diffrn_reflns_theta_min 4.09
_exptl_absorpt_coefficient_mu 4.481
_exptl_absorpt_correction_T_max 0.6628
_exptl_absorpt_correction_T_min 0.4127
_exptl_absorpt_correction_type Denzo2000
_exptl_absorpt_process_details 'numerical, using redundancy'
_exptl_crystal_colour 'Dark Red'
_exptl_crystal_density_diffrn 1.760
_exptl_crystal_description Prism
_exptl_crystal_F_000 2196
_exptl_crystal_size_max 0.24
_exptl_crystal_size_mid 0.22
_exptl_crystal_size_min 0.10
_refine_diff_density_max 1.379
_refine_diff_density_min -1.132
_refine_diff_density_rms 0.133
_refine_ls_abs_structure_details 'Flack H D (1983), Acta Cryst. A39, 876-881'
_refine_ls_abs_structure_Flack -0.016(11)
_refine_ls_extinction_method none
_refine_ls_goodness_of_fit_ref 1.001
_refine_ls_hydrogen_treatment 'H atoms riding'
_refine_ls_matrix_type full
_refine_ls_number_parameters 574
_refine_ls_number_reflns 8380
_refine_ls_number_restraints 108
_refine_ls_restrained_S_all 0.996
_refine_ls_R_factor_all 0.0853
_refine_ls_R_factor_gt 0.0554
_refine_ls_shift/su_max 0.008
_refine_ls_shift/su_mean 0.000
_refine_ls_structure_factor_coef Fsqd
_refine_ls_weighting_details 'calc w=1/[\s^2^(Fo^2^)+(0.0666P)^2^+0.0000P] where P=(Fo^2^+2Fc^2^)/3'
_refine_ls_weighting_scheme calc
_refine_ls_wR_factor_gt 0.1171
_refine_ls_wR_factor_ref 0.1276
_reflns_number_gt 6225
_reflns_number_total 8380
_reflns_threshold_expression >2sigma(I)
_cod_data_source_file ja0176705-2_s2_3.cif
_cod_data_source_block Comple12
_cod_original_formula_sum 'C45 H33 As Br2 Cl3 N2 O3 Os0.50 S'
_cod_database_code 4115329

loop_
_symmetry_equiv_pos_as_xyz
'x, y, z'
'-x, -y, z'
'x+1/2, -y+1/2, -z'
'-x+1/2, y+1/2, -z'

loop_
_atom_site_label
_atom_site_type_symbol
_atom_site_fract_x
_atom_site_fract_y
_atom_site_fract_z
_atom_site_U_iso_or_equiv
_atom_site_adp_type
_atom_site_occupancy
_atom_site_symmetry_multiplicity
_atom_site_calc_flag
_atom_site_refinement_flags
Os1 Os 0.0000 0.0000 -0.60966(4) 0.02733(13) Uani 1 2 d S
Br1 Br -0.48163(8) -0.14955(5) 0.06784(10) 0.0603(3) Uani 1 1 d .
Br2 Br 0.09092(7) -0.41689(4) -0.47248(10) 0.0495(3) Uani 1 1 d .
As1 As -0.10200(6) -0.02384(4) -0.77166(8) 0.0321(2) Uani 1 1 d .
Cl1 Cl -0.6489(5) -0.0914(3) -0.4032(10) 0.342(8) Uani 1 1 d .
Cl2 Cl -0.6883(3) -0.1986(3) -0.4254(3) 0.154(3) Uani 1 1 d .
Cl3 Cl -0.6343(3) -0.15662(16) -0.1970(4) 0.0961(14) Uani 1 1 d .
S1 S -0.9465(3) -0.1417(3) -0.1697(3) 0.121(2) Uani 1 1 d .
O1 O -0.9857(10) -0.0974(7) -0.1327(9) 0.224(10) Uani 1 1 d .
O2 O -0.8952(5) -0.1389(4) -0.2811(7) 0.078(3) Uani 1 1 d .
O3 O -1.0165(9) -0.1853(9) -0.1764(9) 0.213(10) Uani 1 1 d .
N1 N -0.0919(5) -0.0211(3) -0.4733(6) 0.0344(17) Uani 1 1 d .
N2 N 0.0248(4) -0.0787(3) -0.5930(6) 0.0254(16) Uani 1 1 d .
C1 C -0.0445(6) -0.0089(5) -0.9203(8) 0.055(3) Uani 1 1 d .
H1 H -0.0768 -0.0137 -0.9936 0.066 Uiso 1 1 calc R
C3 C -0.1270(6) -0.0968(3) -0.7899(8) 0.033(2) Uani 1 1 d .
C4 C -0.0764(6) -0.1262(4) -0.8664(10) 0.046(3) Uani 1 1 d .
H4 H -0.0290 -0.1109 -0.9130 0.055 Uiso 1 1 calc R
C5 C -0.0939(8) -0.1784(4) -0.8768(11) 0.057(3) Uani 1 1 d .
H5 H -0.0611 -0.1984 -0.9337 0.069 Uiso 1 1 calc R
C6 C -0.1587(8) -0.2008(4) -0.8046(12) 0.059(3) Uani 1 1 d .
H6 H -0.1685 -0.2368 -0.8091 0.071 Uiso 1 1 calc R
C7 C -0.2111(7) -0.1711(4) -0.7237(10) 0.049(3) Uani 1 1 d .
H7 H -0.2553 -0.1872 -0.6732 0.059 Uiso 1 1 calc R
C8 C -0.1982(6) -0.1192(4) -0.7179(8) 0.038(2) Uani 1 1 d .
H8 H -0.2356 -0.0985 -0.6673 0.046 Uiso 1 1 calc R
C9 C -0.2314(16) 0.0069(8) -0.7822(13) 0.019(6) Uani 0.50 1 d PDU
C10 C -0.2600(12) 0.0032(8) -0.9087(16) 0.044(6) Uani 0.50 1 d PDU
H10 H -0.2206 -0.0086 -0.9709 0.052 Uiso 0.50 1 calc PR
C11 C -0.3556(11) 0.0198(7) -0.929(2) 0.046(6) Uani 0.50 1 d PDU
H11 H -0.3826 0.0197 -1.0067 0.056 Uiso 0.50 1 calc PR
C12 C -0.4068(16) 0.0366(9) -0.8220(16) 0.048(6) Uani 0.50 1 d PDU
H12 H -0.4687 0.0479 -0.8303 0.057 Uiso 0.50 1 calc PR
C13 C -0.3638(12) 0.0363(9) -0.703(2) 0.038(6) Uani 0.50 1 d PDU
H13 H -0.4042 0.0442 -0.6381 0.046 Uiso 0.50 1 calc PR
C14 C -0.2679(11) 0.0256(8) -0.6671(18) 0.024(5) Uani 0.50 1 d PDU
H14 H -0.2382 0.0296 -0.5917 0.029 Uiso 0.50 1 calc PR
C15 C -0.2853(12) -0.0017(8) -0.8780(19) 0.048(6) Uani 0.50 1 d PDU
H15 H -0.2678 -0.0169 -0.9520 0.058 Uiso 0.50 1 calc PR
C16 C -0.3747(11) 0.0155(6) -0.8739(17) 0.034(5) Uani 0.50 1 d PDU
H16 H -0.4142 0.0116 -0.9413 0.041 Uiso 0.50 1 calc PR
C17 C -0.4062(16) 0.0384(8) -0.7707(18) 0.043(5) Uani 0.50 1 d PDU
H17 H -0.4675 0.0512 -0.7695 0.052 Uiso 0.50 1 calc PR
C18 C -0.3534(14) 0.0438(11) -0.669(2) 0.056(8) Uani 0.50 1 d PDU
H18 H -0.3674 0.0598 -0.5947 0.067 Uiso 0.50 1 calc PR
C19 C -0.2744(14) 0.0194(8) -0.707(2) 0.036(7) Uani 0.50 1 d PDU
H19 H -0.2424 0.0128 -0.6338 0.043 Uiso 0.50 1 calc PR
C20 C -0.2171(18) -0.0006(11) -0.7926(16) 0.042(9) Uani 0.50 1 d PDU
C27 C -0.1414(7) 0.0112(4) -0.4051(10) 0.055(3) Uani 1 1 d .
H27 H -0.1363 0.0470 -0.4192 0.066 Uiso 1 1 calc R
C28 C -0.1997(8) -0.0057(5) -0.3151(10) 0.065(3) Uani 1 1 d .
H28 H -0.2320 0.0180 -0.2658 0.078 Uiso 1 1 calc R
C29 C -0.2097(7) -0.0589(4) -0.2987(9) 0.047(3) Uani 1 1 d .
C30 C -0.1582(6) -0.0925(3) -0.3646(7) 0.033(2) Uani 1 1 d .
C31 C -0.0960(6) -0.0716(3) -0.4509(7) 0.030(2) Uani 1 1 d .
C32 C -0.0346(5) -0.1034(3) -0.5152(7) 0.0248(19) Uani 1 1 d .
C33 C -0.0353(5) -0.1559(3) -0.4989(7) 0.029(2) Uani 1 1 d .
C34 C 0.0353(5) -0.1861(3) -0.5599(7) 0.0245(19) Uani 1 1 d .
C35 C 0.0934(6) -0.1601(3) -0.6368(7) 0.030(2) Uani 1 1 d .
H35 H 0.1395 -0.1784 -0.6795 0.036 Uiso 1 1 calc R
C36 C 0.0850(6) -0.1076(3) -0.6522(7) 0.031(2) Uani 1 1 d .
H36 H 0.1246 -0.0913 -0.7084 0.037 Uiso 1 1 calc R
C37 C -0.1641(6) -0.1479(4) -0.3634(7) 0.033(2) Uani 1 1 d .
H37 H -0.2110 -0.1642 -0.3176 0.040 Uiso 1 1 calc R
C38 C -0.1046(6) -0.1766(3) -0.4257(7) 0.028(2) Uani 1 1 d .
H38 H -0.1094 -0.2129 -0.4201 0.034 Uiso 1 1 calc R
C39 C -0.2737(6) -0.0778(4) -0.2023(7) 0.035(2) Uani 1 1 d .
C40 C -0.3641(6) -0.0614(4) -0.1985(8) 0.040(2) Uani 1 1 d .
H40 H -0.3839 -0.0358 -0.2534 0.048 Uiso 1 1 calc R
C41 C -0.4270(6) -0.0813(4) -0.1169(9) 0.042(2) Uani 1 1 d .
H41 H -0.4892 -0.0700 -0.1165 0.050 Uiso 1 1 calc R
C42 C -0.3968(7) -0.1176(4) -0.0365(9) 0.045(3) Uani 1 1 d .
C43 C -0.3044(7) -0.1308(4) -0.0300(8) 0.043(3) Uani 1 1 d .
H43 H -0.2829 -0.1524 0.0325 0.052 Uiso 1 1 calc R
C44 C -0.2438(6) -0.1121(4) -0.1154(9) 0.041(2) Uani 1 1 d .
H44 H -0.1812 -0.1228 -0.1145 0.050 Uiso 1 1 calc R
C45 C 0.0458(5) -0.2415(4) -0.5393(8) 0.031(2) Uani 1 1 d .
C46 C 0.0468(6) -0.2607(4) -0.4234(9) 0.040(2) Uani 1 1 d .
H46 H 0.0386 -0.2380 -0.3576 0.047 Uiso 1 1 calc R
C47 C 0.0602(6) -0.3144(4) -0.4015(9) 0.037(2) Uani 1 1 d .
H47 H 0.0611 -0.3280 -0.3225 0.044 Uiso 1 1 calc R
C48 C 0.0719(7) -0.3462(4) -0.5040(10) 0.046(3) Uani 1 1 d .
C49 C 0.0750(5) -0.3269(3) -0.6185(9) 0.034(2) Uani 1 1 d .
H49 H 0.0872 -0.3487 -0.6849 0.040 Uiso 1 1 calc R
C50 C 0.0598(6) -0.2748(4) -0.6351(8) 0.033(2) Uani 1 1 d .
H50 H 0.0590 -0.2615 -0.7144 0.040 Uiso 1 1 calc R
C51 C -0.8677(7) -0.1591(6) -0.0567(9) 0.062(4) Uani 1 1 d .
C52 C -0.8200(6) -0.1247(5) 0.0079(9) 0.048(3) Uani 1 1 d .
H52 H -0.8279 -0.0892 -0.0078 0.058 Uiso 1 1 calc R
C53 C -0.7590(6) -0.1401(4) 0.0976(8) 0.037(2) Uani 1 1 d .
H53 H -0.7285 -0.1149 0.1446 0.045 Uiso 1 1 calc R
C54 C -0.7420(7) -0.1914(4) 0.1192(9) 0.045(3) Uani 1 1 d .
C55 C -0.7921(9) -0.2278(5) 0.0558(11) 0.067(3) Uani 1 1 d .
H55 H -0.7856 -0.2633 0.0725 0.081 Uiso 1 1 calc R
C56 C -0.8513(9) -0.2108(6) -0.0319(12) 0.077(4) Uani 1 1 d .
H56 H -0.8829 -0.2358 -0.0784 0.093 Uiso 1 1 calc R
C57 C -0.6762(9) -0.2068(6) 0.2195(12) 0.091(5) Uani 1 1 d .
H57A H -0.7080 -0.2298 0.2755 0.136 Uiso 1 1 calc R
H57B H -0.6555 -0.1761 0.2623 0.136 Uiso 1 1 calc R
H57C H -0.6229 -0.2246 0.1851 0.136 Uiso 1 1 calc R
C58 C -0.6900(11) -0.1429(6) -0.3248(16) 0.129(8) Uani 1 1 d .
H58 H -0.7558 -0.1357 -0.3041 0.155 Uiso 1 1 calc R

loop_
_atom_site_aniso_label
_atom_site_aniso_U_11
_atom_site_aniso_U_22
_atom_site_aniso_U_33
_atom_site_aniso_U_23
_atom_site_aniso_U_13
_atom_site_aniso_U_12
Os1 0.0269(2) 0.0284(2) 0.0268(2) 0.000 0.000 -0.0021(2)
Br1 0.0549(7) 0.0724(8) 0.0537(6) 0.0174(5) 0.0225(5) 0.0047(6)
Br2 0.0505(6) 0.0370(6) 0.0611(7) 0.0112(5) -0.0009(5) 0.0015(5)
As1 0.0278(5) 0.0331(5) 0.0355(5) -0.0052(4) -0.0055(4) -0.0006(4)
Cl1 0.211(6) 0.229(7) 0.585(16) 0.309(10) 0.292(9) 0.175(6)
Cl2 0.127(4) 0.272(7) 0.061(3) -0.047(3) -0.026(2) 0.131(4)
Cl3 0.102(3) 0.088(3) 0.099(3) -0.037(2) 0.050(2) -0.033(2)
S1 0.067(3) 0.255(6) 0.041(2) -0.056(3) -0.0224(19) 0.077(3)
O1 0.210(13) 0.39(2) 0.068(7) -0.114(11) -0.078(8) 0.254(16)
O2 0.070(5) 0.116(8) 0.047(5) -0.030(5) -0.025(4) 0.033(5)
O3 0.067(8) 0.52(3) 0.053(6) -0.054(12) -0.003(6) -0.061(13)
N1 0.038(4) 0.037(4) 0.029(4) 0.003(3) 0.013(4) 0.000(4)
N2 0.025(4) 0.033(4) 0.018(3) -0.003(3) 0.007(3) -0.002(3)
C1 0.060(6) 0.069(9) 0.035(5) -0.016(5) -0.017(4) 0.007(6)
C3 0.028(5) 0.031(5) 0.039(5) -0.009(4) -0.011(4) 0.008(4)
C4 0.036(5) 0.038(6) 0.062(7) -0.016(5) -0.009(5) 0.003(4)
C5 0.047(6) 0.060(8) 0.066(8) -0.023(6) -0.005(6) 0.010(6)
C6 0.064(8) 0.026(6) 0.086(9) -0.020(6) -0.025(7) 0.004(5)
C7 0.052(6) 0.044(7) 0.051(6) 0.012(5) -0.021(6) -0.016(5)
C8 0.038(5) 0.037(6) 0.039(5) 0.000(4) -0.003(5) 0.000(4)
C9 0.013(7) 0.014(8) 0.030(8) -0.005(4) -0.004(4) 0.002(4)
C10 0.039(7) 0.042(7) 0.050(7) -0.005(5) 0.003(5) 0.003(5)
C11 0.045(7) 0.043(7) 0.051(7) -0.002(5) -0.003(5) -0.003(5)
C12 0.048(7) 0.047(7) 0.048(7) 0.003(5) -0.004(5) 0.000(5)
C13 0.032(7) 0.040(8) 0.042(8) 0.002(5) 0.001(5) -0.004(5)
C14 0.021(6) 0.026(6) 0.024(6) 0.004(5) 0.001(4) -0.001(4)
C15 0.048(8) 0.046(7) 0.050(7) -0.004(5) 0.002(5) 0.003(5)
C16 0.035(6) 0.037(6) 0.031(6) -0.002(4) -0.006(5) -0.006(4)
C17 0.045(7) 0.044(7) 0.040(7) -0.002(5) 0.002(5) -0.001(5)
C18 0.053(9) 0.058(9) 0.056(9) 0.002(5) 0.004(5) -0.001(5)
C19 0.033(8) 0.039(8) 0.036(8) 0.004(5) 0.000(5) -0.002(4)
C20 0.039(10) 0.038(10) 0.048(10) -0.003(5) -0.001(5) -0.002(5)
C27 0.070(7) 0.029(7) 0.066(7) -0.002(5) 0.034(6) 0.000(5)
C28 0.075(7) 0.042(7) 0.078(8) -0.017(7) 0.047(6) -0.013(6)
C29 0.050(6) 0.049(7) 0.043(6) -0.003(5) 0.014(5) 0.004(5)
C30 0.043(5) 0.034(5) 0.022(5) -0.002(4) 0.000(4) -0.005(4)
C31 0.031(5) 0.035(6) 0.024(5) 0.001(4) 0.004(4) 0.002(4)
C32 0.029(5) 0.024(5) 0.021(4) 0.001(4) -0.006(3) -0.006(3)
C33 0.028(5) 0.038(5) 0.022(4) -0.001(4) -0.010(4) -0.003(4)
C34 0.028(4) 0.027(5) 0.019(4) -0.005(3) 0.003(4) -0.007(3)
C35 0.027(5) 0.031(5) 0.032(5) 0.003(4) 0.011(4) 0.002(4)
C36 0.028(5) 0.041(6) 0.023(4) 0.002(4) 0.006(4) -0.008(4)
C37 0.036(5) 0.040(6) 0.024(5) 0.003(4) 0.000(4) -0.009(4)
C38 0.031(5) 0.027(5) 0.027(5) 0.000(4) -0.012(4) -0.002(4)
C39 0.044(6) 0.039(6) 0.020(5) -0.013(4) 0.008(4) -0.010(5)
C40 0.049(6) 0.038(6) 0.034(5) 0.001(4) 0.017(5) 0.013(5)
C41 0.044(5) 0.037(5) 0.045(6) 0.007(5) 0.024(5) 0.006(4)
C42 0.042(6) 0.052(7) 0.041(6) -0.017(5) 0.026(5) 0.002(5)
C43 0.060(7) 0.042(6) 0.028(5) -0.001(4) 0.008(5) 0.020(5)
C44 0.041(5) 0.042(6) 0.040(5) -0.003(5) 0.013(5) 0.003(4)
C45 0.024(4) 0.040(6) 0.028(5) 0.003(4) -0.002(4) -0.001(4)
C46 0.026(5) 0.047(7) 0.045(6) -0.001(5) -0.002(4) -0.003(4)
C47 0.031(5) 0.046(6) 0.033(5) -0.001(5) -0.002(5) 0.009(4)
C48 0.040(6) 0.034(6) 0.064(7) 0.006(5) 0.008(5) -0.001(4)
C49 0.029(5) 0.038(5) 0.035(5) -0.003(4) -0.006(5) 0.003(4)
C50 0.039(5) 0.039(6) 0.022(5) -0.007(4) 0.002(4) -0.003(4)
C51 0.028(5) 0.119(12) 0.040(6) -0.036(7) -0.008(5) 0.034(6)
C52 0.040(6) 0.073(8) 0.033(6) -0.003(5) -0.005(5) 0.014(6)
C53 0.036(5) 0.047(6) 0.028(5) 0.004(5) 0.003(4) -0.007(4)
C54 0.045(6) 0.053(7) 0.038(6) -0.003(5) 0.023(5) 0.003(5)
C55 0.079(9) 0.069(9) 0.053(8) -0.002(6) 0.004(7) 0.003(7)
C56 0.061(8) 0.107(13) 0.064(9) -0.049(9) 0.005(7) 0.000(8)
C57 0.079(9) 0.135(13) 0.058(8) 0.034(9) 0.021(8) 0.056(9)
C58 0.120(12) 0.095(12) 0.173(17) 0.079(11) 0.125(13) 0.083(10)

loop_
_atom_type_symbol
_atom_type_description
_atom_type_scat_dispersion_real
_atom_type_scat_dispersion_imag
_atom_type_scat_source
C C 0.0033 0.0016 'International Tables Vol C Tables 4.2.6.8 and 6.1.1.4'
H H 0.0000 0.0000 'International Tables Vol C Tables 4.2.6.8 and 6.1.1.4'
N N 0.0061 0.0033 'International Tables Vol C Tables 4.2.6.8 and 6.1.1.4'
O O 0.0106 0.0060 'International Tables Vol C Tables 4.2.6.8 and 6.1.1.4'
As As 0.0499 2.0058 'International Tables Vol C Tables 4.2.6.8 and 6.1.1.4'
Br Br -0.2901 2.4595 'International Tables Vol C Tables 4.2.6.8 and 6.1.1.4'
S S 0.1246 0.1234 'International Tables Vol C Tables 4.2.6.8 and 6.1.1.4'
Os Os -1.2165 7.6030 'International Tables Vol C Tables 4.2.6.8 and 6.1.1.4'
Cl Cl 0.1484 0.1585 'International Tables Vol C Tables 4.2.6.8 and 6.1.1.4'

loop_
_geom_angle_atom_site_label_1
_geom_angle_atom_site_label_2
_geom_angle_atom_site_label_3
_geom_angle
_geom_angle_site_symmetry_1
_geom_angle_site_symmetry_3
N2 Os1 N2 169.8(3) 2 .
N2 Os1 N1 77.7(3) 2 2
N2 Os1 N1 94.8(3) . 2
N2 Os1 N1 94.8(3) 2 .
N2 Os1 N1 77.7(3) . .
N1 Os1 N1 87.0(4) 2 .
N2 Os1 As1 85.39(17) 2 2
N2 Os1 As1 102.31(16) . 2
N1 Os1 As1 94.9(2) 2 2
N1 Os1 As1 178.1(2) . 2
N2 Os1 As1 102.31(16) 2 .
N2 Os1 As1 85.39(17) . .
N1 Os1 As1 178.1(2) 2 .
N1 Os1 As1 94.9(2) . .
As1 Os1 As1 83.28(5) 2 .
C20 As1 C1 103.1(7) . .
C20 As1 C3 98.2(9) . .
C1 As1 C3 101.0(5) . .
C20 As1 C9 5.2(9) . .
C1 As1 C9 105.9(5) . .
C3 As1 C9 101.8(6) . .
C20 As1 Os1 125.6(6) . .
C1 As1 Os1 109.3(3) . .
C3 As1 Os1 116.3(3) . .
C9 As1 Os1 120.3(4) . .
O1 S1 O2 115.8(10) . .
O1 S1 O3 111.7(11) . .
O2 S1 O3 109.8(6) . .
O1 S1 C51 106.0(6) . .
O2 S1 C51 107.0(5) . .
O3 S1 C51 106.0(9) . .
C31 N1 C27 119.1(8) . .
C31 N1 Os1 114.9(6) . .
C27 N1 Os1 125.9(6) . .
C36 N2 C32 117.2(7) . .
C36 N2 Os1 128.7(5) . .
C32 N2 Os1 113.9(5) . .
C1 C1 As1 118.9(3) 2 .
C1 C1 H1 120.5 2 .
As1 C1 H1 120.5 . .
C4 C3 C8 120.7(9) . .
C4 C3 As1 121.0(7) . .
C8 C3 As1 118.3(6) . .
C3 C4 C5 120.3(10) . .
C3 C4 H4 119.8 . .
C5 C4 H4 119.8 . .
C6 C5 C4 119.7(10) . .
C6 C5 H5 120.2 . .
C4 C5 H5 120.2 . .
C5 C6 C7 120.8(10) . .
C5 C6 H6 119.6 . .
C7 C6 H6 119.6 . .
C8 C7 C6 119.9(11) . .
C8 C7 H7 120.0 . .
C6 C7 H7 120.0 . .
C7 C8 C3 118.4(10) . .
C7 C8 H8 120.8 . .
C3 C8 H8 120.8 . .
C14 C9 C10 139(2) . .
C14 C9 As1 114.2(12) . .
C10 C9 As1 106.8(12) . .
C11 C10 C9 113.2(17) . .
C11 C10 H10 123.4 . .
C9 C10 H10 123.4 . .
C10 C11 C12 116.0(17) . .
C10 C11 H11 122.0 . .
C12 C11 H11 122.0 . .
C13 C12 C11 121.2(19) . .
C13 C12 H12 119.4 . .
C11 C12 H12 119.4 . .
C12 C13 C14 130.1(19) . .
C12 C13 C16 25.7(11) . .
C14 C13 C16 106.3(14) . .
C12 C13 H13 114.9 . .
C14 C13 H13 114.9 . .
C16 C13 H13 137.3 . .
C9 C14 C13 99.7(18) . .
C9 C14 H14 130.1 . .
C13 C14 H14 130.1 . .
C20 C15 C16 131(2) . .
C20 C15 C19 43.4(10) . .
C16 C15 C19 87.3(14) . .
C20 C15 H15 114.7 . .
C16 C15 H15 114.7 . .
C19 C15 H15 157.8 . .
C15 C16 C17 118.9(18) . .
C15 C16 C13 92.6(14) . .
C17 C16 C13 26.6(12) . .
C15 C16 H16 120.5 . .
C17 C16 H16 120.5 . .
C13 C16 H16 146.7 . .
C18 C17 C16 123.3(19) . .
C18 C17 H17 118.4 . .
C16 C17 H17 118.4 . .
C17 C18 C19 100(2) . .
C17 C18 H18 130.2 . .
C19 C18 H18 130.2 . .
C20 C19 C18 153(3) . .
C20 C19 C15 43.4(10) . .
C18 C19 C15 110.6(18) . .
C20 C19 H19 103.4 . .
C18 C19 H19 103.4 . .
C15 C19 H19 143.8 . .
C19 C20 C15 93(2) . .
C19 C20 As1 127.0(15) . .
C15 C20 As1 139.1(16) . .
N1 C27 C28 122.5(9) . .
N1 C27 H27 118.7 . .
C28 C27 H27 118.7 . .
C27 C28 C29 118.1(10) . .
C27 C28 H28 120.9 . .
C29 C28 H28 120.9 . .
C30 C29 C28 120.4(9) . .
C30 C29 C39 120.8(9) . .
C28 C29 C39 118.7(8) . .
C29 C30 C31 117.5(8) . .
C29 C30 C37 127.1(9) . .
C31 C30 C37 115.2(8) . .
N1 C31 C32 116.9(8) . .
N1 C31 C30 121.9(8) . .
C32 C31 C30 121.1(8) . .
C33 C32 N2 123.3(8) . .
C33 C32 C31 120.6(8) . .
N2 C32 C31 116.0(8) . .
C32 C33 C38 117.7(8) . .
C32 C33 C34 118.0(8) . .
C38 C33 C34 124.3(8) . .
C35 C34 C33 116.8(8) . .
C35 C34 C45 121.1(7) . .
C33 C34 C45 122.1(7) . .
C36 C35 C34 120.7(8) . .
C36 C35 H35 119.7 . .
C34 C35 H35 119.7 . .
N2 C36 C35 123.8(8) . .
N2 C36 H36 118.1 . .
C35 C36 H36 118.1 . .
C38 C37 C30 121.0(8) . .
C38 C37 H37 119.5 . .
C30 C37 H37 119.5 . .
C37 C38 C33 123.3(8) . .
C37 C38 H38 118.4 . .
C33 C38 H38 118.4 . .
C40 C39 C44 118.3(8) . .
C40 C39 C29 120.6(9) . .
C44 C39 C29 121.1(8) . .
C39 C40 C41 122.0(9) . .
C39 C40 H40 119.0 . .
C41 C40 H40 119.0 . .
C42 C41 C40 118.3(8) . .
C42 C41 H41 120.9 . .
C40 C41 H41 120.9 . .
C41 C42 C43 120.9(9) . .
C41 C42 Br1 119.8(7) . .
C43 C42 Br1 119.3(8) . .
C42 C43 C44 119.4(9) . .
C42 C43 H43 120.3 . .
C44 C43 H43 120.3 . .
C43 C44 C39 120.5(8) . .
C43 C44 H44 119.7 . .
C39 C44 H44 119.7 . .
C46 C45 C50 119.2(9) . .
C46 C45 C34 120.2(8) . .
C50 C45 C34 120.6(8) . .
C45 C46 C47 120.9(9) . .
C45 C46 H46 119.5 . .
C47 C46 H46 119.5 . .
C48 C47 C46 116.6(9) . .
C48 C47 H47 121.7 . .
C46 C47 H47 121.7 . .
C49 C48 C47 122.6(9) . .
C49 C48 Br2 121.5(8) . .
C47 C48 Br2 115.8(8) . .
C48 C49 C50 118.5(9) . .
C48 C49 H49 120.8 . .
C50 C49 H49 120.8 . .
C49 C50 C45 122.1(8) . .
C49 C50 H50 118.9 . .
C45 C50 H50 118.9 . .
C52 C51 C56 116.7(10) . .
C52 C51 S1 123.2(11) . .
C56 C51 S1 120.1(10) . .
C51 C52 C53 121.4(11) . .
C51 C52 H52 119.3 . .
C53 C52 H52 119.3 . .
C54 C53 C52 121.1(10) . .
C54 C53 H53 119.4 . .
C52 C53 H53 119.4 . .
C53 C54 C55 118.7(10) . .
C53 C54 C57 119.7(11) . .
C55 C54 C57 121.3(11) . .
C56 C55 C54 118.0(13) . .
C56 C55 H55 121.0 . .
C54 C55 H55 121.0 . .
C55 C56 C51 124.0(12) . .
C55 C56 H56 118.0 . .
C51 C56 H56 118.0 . .
C54 C57 H57A 109.5 . .
C54 C57 H57B 109.5 . .
H57A C57 H57B 109.5 . .
C54 C57 H57C 109.5 . .
H57A C57 H57C 109.5 . .
H57B C57 H57C 109.5 . .
Cl3 C58 Cl1 115.7(13) . .
Cl3 C58 Cl2 110.1(7) . .
Cl1 C58 Cl2 107.8(9) . .
Cl3 C58 H58 107.7 . .
Cl1 C58 H58 107.7 . .
Cl2 C58 H58 107.7 . .

loop_
_geom_bond_atom_site_label_1
_geom_bond_atom_site_label_2
_geom_bond_distance
_geom_bond_site_symmetry_2
Os1 N2 2.091(7) 2
Os1 N2 2.091(7) .
Os1 N1 2.096(7) 2
Os1 N1 2.096(7) .
Os1 As1 2.4165(9) 2
Os1 As1 2.4165(9) .
Br1 C42 1.888(9) .
Br2 C48 1.897(10) .
As1 C20 1.79(3) .
As1 C1 1.895(10) .
As1 C3 1.946(9) .
As1 C9 2.04(2) .
Cl1 C58 1.711(14) .
Cl2 C58 1.83(2) .
Cl3 C58 1.676(19) .
S1 O1 1.352(12) .
S1 O2 1.450(9) .
S1 O3 1.527(18) .
S1 C51 1.760(11) .
N1 C31 1.341(11) .
N1 C27 1.343(11) .
N2 C36 1.330(10) .
N2 C32 1.381(10) .
C1 C1 1.374(19) 2
C1 H1 0.9500 .
C3 C4 1.362(12) .
C3 C8 1.434(13) .
C4 C5 1.389(14) .
C4 H4 0.9500 .
C5 C6 1.369(16) .
C5 H5 0.9500 .
C6 C7 1.410(16) .
C6 H6 0.9500 .
C7 C8 1.368(13) .
C7 H7 0.9500 .
C8 H8 0.9500 .
C9 C14 1.472(11) .
C9 C10 1.473(11) .
C10 C11 1.471(11) .
C10 H10 0.9500 .
C11 C12 1.472(11) .
C11 H11 0.9500 .
C12 C13 1.471(11) .
C12 H12 0.9500 .
C13 C14 1.474(11) .
C13 C16 1.99(3) .
C13 H13 0.9500 .
C14 H14 0.9500 .
C15 C20 1.374(12) .
C15 C16 1.374(12) .
C15 C19 1.99(3) .
C15 H15 0.9500 .
C16 C17 1.375(12) .
C16 H16 0.9500 .
C17 C18 1.374(12) .
C17 H17 0.9500 .
C18 C19 1.376(12) .
C18 H18 0.9500 .
C19 C20 1.373(12) .
C19 H19 0.9500 .
C27 C28 1.384(13) .
C27 H27 0.9500 .
C28 C29 1.405(15) .
C28 H28 0.9500 .
C29 C30 1.368(12) .
C29 C39 1.503(13) .
C30 C31 1.428(12) .
C30 C37 1.447(12) .
C31 C32 1.413(12) .
C32 C33 1.381(12) .
C33 C38 1.404(12) .
C33 C34 1.461(11) .
C34 C35 1.381(11) .
C34 C45 1.468(12) .
C35 C36 1.384(11) .
C35 H35 0.9500 .
C36 H36 0.9500 .
C37 C38 1.338(12) .
C37 H37 0.9500 .
C38 H38 0.9500 .
C39 C40 1.380(13) .
C39 C44 1.388(13) .
C40 C41 1.389(12) .
C40 H40 0.9500 .
C41 C42 1.375(14) .
C41 H41 0.9500 .
C42 C43 1.386(13) .
C43 C44 1.386(13) .
C43 H43 0.9500 .
C44 H44 0.9500 .
C45 C46 1.386(12) .
C45 C50 1.392(12) .
C46 C47 1.434(13) .
C46 H46 0.9500 .
C47 C48 1.422(14) .
C47 H47 0.9500 .
C48 C49 1.372(14) .
C49 C50 1.388(12) .
C49 H49 0.9500 .
C50 H50 0.9500 .
C51 C52 1.343(15) .
C51 C56 1.397(19) .
C52 C53 1.394(13) .
C52 H52 0.9500 .
C53 C54 1.380(13) .
C53 H53 0.9500 .
C54 C55 1.389(15) .
C54 C57 1.524(16) .
C55 C56 1.374(17) .
C55 H55 0.9500 .
C56 H56 0.9500 .
C57 H57A 0.9800 .
C57 H57B 0.9800 .
C57 H57C 0.9800 .
C58 H58 1.0000 .

loop_
_geom_torsion_atom_site_label_1
_geom_torsion_atom_site_label_2
_geom_torsion_atom_site_label_3
_geom_torsion_atom_site_label_4
_geom_torsion
_geom_torsion_site_symmetry_1
_geom_torsion_site_symmetry_4
N2 Os1 As1 C20 -40.5(10) 2 .
N2 Os1 As1 C20 132.8(10) . .
N1 Os1 As1 C20 -132(7) 2 .
N1 Os1 As1 C20 55.5(10) . .
As1 Os1 As1 C20 -124.2(10) 2 .
N2 Os1 As1 C1 82.6(4) 2 .
N2 Os1 As1 C1 -104.1(4) . .
N1 Os1 As1 C1 -8(6) 2 .
N1 Os1 As1 C1 178.6(4) . .
As1 Os1 As1 C1 -1.1(4) 2 .
N2 Os1 As1 C3 -163.8(3) 2 .
N2 Os1 As1 C3 9.4(3) . .
N1 Os1 As1 C3 105(6) 2 .
N1 Os1 As1 C3 -67.8(4) . .
As1 Os1 As1 C3 112.4(3) 2 .
N2 Os1 As1 C9 -40.1(6) 2 .
N2 Os1 As1 C9 133.1(6) . .
N1 Os1 As1 C9 -131(6) 2 .
N1 Os1 As1 C9 55.9(6) . .
As1 Os1 As1 C9 -123.9(6) 2 .
N2 Os1 N1 C31 -178.4(6) 2 .
N2 Os1 N1 C31 -5.5(6) . .
N1 Os1 N1 C31 -101.0(7) 2 .
As1 Os1 N1 C31 86(6) 2 .
As1 Os1 N1 C31 78.7(6) . .
N2 Os1 N1 C27 -2.0(8) 2 .
N2 Os1 N1 C27 171.0(9) . .
N1 Os1 N1 C27 75.4(8) 2 .
As1 Os1 N1 C27 -98(6) 2 .
As1 Os1 N1 C27 -104.8(8) . .
N2 Os1 N2 C36 -135.3(7) 2 .
N1 Os1 N2 C36 -92.8(7) 2 .
N1 Os1 N2 C36 -178.7(7) . .
As1 Os1 N2 C36 3.2(7) 2 .
As1 Os1 N2 C36 85.3(7) . .
N2 Os1 N2 C32 49.5(5) 2 .
N1 Os1 N2 C32 91.9(5) 2 .
N1 Os1 N2 C32 6.0(5) . .
As1 Os1 N2 C32 -172.1(5) 2 .
As1 Os1 N2 C32 -90.0(5) . .
C20 As1 C1 C1 140.0(15) . 2
C3 As1 C1 C1 -118.8(13) . 2
C9 As1 C1 C1 135.4(13) . 2
Os1 As1 C1 C1 4.4(14) . 2
C20 As1 C3 C4 129.3(9) . .
C1 As1 C3 C4 24.1(8) . .
C9 As1 C3 C4 133.1(8) . .
Os1 As1 C3 C4 -94.1(7) . .
C20 As1 C3 C8 -52.6(9) . .
C1 As1 C3 C8 -157.8(7) . .
C9 As1 C3 C8 -48.8(8) . .
Os1 As1 C3 C8 84.0(7) . .
C8 C3 C4 C5 0.7(14) . .
As1 C3 C4 C5 178.8(8) . .
C3 C4 C5 C6 -3.8(16) . .
C4 C5 C6 C7 3.0(17) . .
C5 C6 C7 C8 0.9(16) . .
C6 C7 C8 C3 -3.8(14) . .
C4 C3 C8 C7 3.1(13) . .
As1 C3 C8 C7 -175.0(7) . .
C20 As1 C9 C14 154(14) . .
C1 As1 C9 C14 -147.6(12) . .
C3 As1 C9 C14 107.2(13) . .
Os1 As1 C9 C14 -23.2(15) . .
C20 As1 C9 C10 -26(13) . .
C1 As1 C9 C10 32.3(10) . .
C3 As1 C9 C10 -73.0(9) . .
Os1 As1 C9 C10 156.7(7) . .
C14 C9 C10 C11 -5(2) . .
As1 C9 C10 C11 175.0(13) . .
C9 C10 C11 C12 -0.6(14) . .
C10 C11 C12 C13 0(3) . .
C11 C12 C13 C14 7(4) . .
C11 C12 C13 C16 -19.1(17) . .
C10 C9 C14 C13 9(3) . .
As1 C9 C14 C13 -170.9(14) . .
C12 C13 C14 C9 -9(3) . .
C16 C13 C14 C9 2.1(18) . .
C20 C15 C16 C17 0.5(18) . .
C19 C15 C16 C17 3.5(16) . .
C20 C15 C16 C13 -3.2(16) . .
C19 C15 C16 C13 -0.2(12) . .
C12 C13 C16 C15 162(3) . .
C14 C13 C16 C15 2.4(18) . .
C12 C13 C16 C17 -10(4) . .
C14 C13 C16 C17 -170(3) . .
C15 C16 C17 C18 -2(3) . .
C13 C16 C17 C18 6(3) . .
C16 C17 C18 C19 -2(3) . .
C17 C18 C19 C20 17(6) . .
C17 C18 C19 C15 4(2) . .
C16 C15 C19 C20 -176.7(13) . .
C20 C15 C19 C18 172(3) . .
C16 C15 C19 C18 -4.9(19) . .
C18 C19 C20 C15 -17(5) . .
C18 C19 C20 As1 171(4) . .
C15 C19 C20 As1 -171(3) . .
C16 C15 C20 C19 4.4(17) . .
C16 C15 C20 As1 174(2) . .
C19 C15 C20 As1 170(3) . .
C1 As1 C20 C19 -149(2) . .
C3 As1 C20 C19 108(2) . .
C9 As1 C20 C19 -26(12) . .
Os1 As1 C20 C19 -23(3) . .
C1 As1 C20 C15 45(2) . .
C3 As1 C20 C15 -59(2) . .
C9 As1 C20 C15 167(15) . .
Os1 As1 C20 C15 170.3(17) . .
C31 N1 C27 C28 -2.6(16) . .
Os1 N1 C27 C28 -178.9(8) . .
N1 C27 C28 C29 -2.7(18) . .
C27 C28 C29 C30 4.5(17) . .
C27 C28 C29 C39 -179.2(10) . .
C28 C29 C30 C31 -1.1(15) . .
C39 C29 C30 C31 -177.3(8) . .
C28 C29 C30 C37 -176.1(10) . .
C39 C29 C30 C37 7.6(15) . .
C27 N1 C31 C32 -172.6(8) . .
Os1 N1 C31 C32 4.1(10) . .
C27 N1 C31 C30 6.2(13) . .
Os1 N1 C31 C30 -177.1(6) . .
C29 C30 C31 N1 -4.4(13) . .
C37 C30 C31 N1 171.3(8) . .
C29 C30 C31 C32 174.4(8) . .
C37 C30 C31 C32 -9.9(12) . .
C36 N2 C32 C33 -1.5(11) . .
Os1 N2 C32 C33 174.4(6) . .
C36 N2 C32 C31 178.3(7) . .
Os1 N2 C32 C31 -5.9(8) . .
N1 C31 C32 C33 -179.0(8) . .
C30 C31 C32 C33 2.1(12) . .
N1 C31 C32 N2 1.3(11) . .
C30 C31 C32 N2 -177.6(7) . .
N2 C32 C33 C38 -174.3(7) . .
C31 C32 C33 C38 6.0(11) . .
N2 C32 C33 C34 5.1(12) . .
C31 C32 C33 C34 -174.7(7) . .
C32 C33 C34 C35 -4.8(11) . .
C38 C33 C34 C35 174.5(7) . .
C32 C33 C34 C45 174.1(7) . .
C38 C33 C34 C45 -6.7(12) . .
C33 C34 C35 C36 1.2(12) . .
C45 C34 C35 C36 -177.6(8) . .
C32 N2 C36 C35 -2.5(12) . .
Os1 N2 C36 C35 -177.6(6) . .
C34 C35 C36 N2 2.5(13) . .
C29 C30 C37 C38 -174.8(9) . .
C31 C30 C37 C38 10.1(12) . .
C30 C37 C38 C33 -2.3(13) . .
C32 C33 C38 C37 -6.0(12) . .
C34 C33 C38 C37 174.7(8) . .
C30 C29 C39 C40 -129.9(10) . .
C28 C29 C39 C40 53.8(14) . .
C30 C29 C39 C44 49.9(13) . .
C28 C29 C39 C44 -126.4(11) . .
C44 C39 C40 C41 -5.2(14) . .
C29 C39 C40 C41 174.6(9) . .
C39 C40 C41 C42 1.2(15) . .
C40 C41 C42 C43 5.7(15) . .
C40 C41 C42 Br1 -175.1(7) . .
C41 C42 C43 C44 -8.4(15) . .
Br1 C42 C43 C44 172.4(7) . .
C42 C43 C44 C39 4.2(14) . .
C40 C39 C44 C43 2.4(14) . .
C29 C39 C44 C43 -177.4(9) . .
C35 C34 C45 C46 131.5(9) . .
C33 C34 C45 C46 -47.2(11) . .
C35 C34 C45 C50 -45.0(11) . .
C33 C34 C45 C50 136.2(8) . .
C50 C45 C46 C47 -1.3(13) . .
C34 C45 C46 C47 -177.9(7) . .
C45 C46 C47 C48 -0.1(12) . .
C46 C47 C48 C49 3.0(14) . .
C46 C47 C48 Br2 179.3(6) . .
C47 C48 C49 C50 -4.4(14) . .
Br2 C48 C49 C50 179.6(6) . .
C48 C49 C50 C45 2.9(13) . .
C46 C45 C50 C49 -0.1(13) . .
C34 C45 C50 C49 176.5(7) . .
O1 S1 C51 C52 -34.1(14) . .
O2 S1 C51 C52 90.0(10) . .
O3 S1 C51 C52 -152.9(10) . .
O1 S1 C51 C56 147.0(13) . .
O2 S1 C51 C56 -88.9(11) . .
O3 S1 C51 C56 28.2(11) . .
C56 C51 C52 C53 -1.8(15) . .
S1 C51 C52 C53 179.3(7) . .
C51 C52 C53 C54 3.2(14) . .
C52 C53 C54 C55 -4.7(14) . .
C52 C53 C54 C57 -178.9(9) . .
C53 C54 C55 C56 4.7(15) . .
C57 C54 C55 C56 178.9(10) . .
C54 C55 C56 C51 -3.6(18) . .
C52 C51 C56 C55 2.1(18) . .
S1 C51 C56 C55 -179.0(9) . .
